data_2022697
loop_
_publ_author_name
'De Silva, Viraj'
'Magueres, Pierre Le'
'Averkiev, Boris B.'
'Aaker\"oy, Christer B.'

_publ_section_title
;
 Competition between chalcogen and halogen bonding assessed through
 isostructural species
;
_journal_coeditor_code BS3004
_journal_issue 12
_journal_name_full 'Acta Crystallographica Section C'
_journal_page_first
;
;
_journal_paper_doi 10.1107/S205322962201052X
_journal_volume 78
_journal_year 2022
_chemical_formula_iupac 'C8 H4 Br I N2 Se'
_chemical_formula_moiety 'C8 H4 Br I N2 Se'
_chemical_formula_sum 'C8 H4 Br I N2 Se'
_chemical_formula_weight 413.90
_chemical_name_systematic
;
2-Bromo-5-(4-iodophenyl)-1,3,4-selenadiazole
;
_space_group_crystal_system orthorhombic
_space_group_IT_number 61
_space_group_name_Hall '-P 2ac 2ab'
_space_group_name_H-M_alt 'P b c a'
_atom_sites_solution_hydrogens geom
_atom_sites_solution_primary dual
_audit_creation_method
;
OLEX2
(compiled 2020.11.27 svn.r5f609507 for Rigaku Oxford Diffraction, GUI svn.r6214)
;
_cell_angle_alpha 90
_cell_angle_beta 90
_cell_angle_gamma 90
_cell_formula_units_Z 8
_cell_length_a 11.1735(4)
_cell_length_b 7.1222(2)
_cell_length_c 26.1875(8)
_cell_measurement_reflns_used 7358
_cell_measurement_temperature 100.00(10)
_cell_measurement_theta_max 33.0220
_cell_measurement_theta_min 2.3610
_cell_volume 2084.00(11)
_computing_cell_refinement
;
CrysAlisPro 1.171.40.84a (Rigaku OD, 2020)
;
_computing_data_collection
;
CrysAlisPro 1.171.40.84a (Rigaku OD, 2020)
;
_computing_data_reduction
;
CrysAlisPro 1.171.40.84a (Rigaku OD, 2020)
;
_computing_molecular_graphics
;
OLEX2 (Dolomanov <i>et al.</i>,  2009)
;
_computing_publication_material
;
OLEX2 (Dolomanov <i>et al.</i>,  2009)
;
_computing_structure_refinement
;
SHELXL2018 (Sheldrick, 2015<i>b</i>)
;
_computing_structure_solution
;
SHELXT (Sheldrick, 2015<i>a</i>)
;
_diffrn_ambient_temperature 100.00(10)
_diffrn_detector 'Hybrid Pixel Array Detector'
_diffrn_detector_area_resol_mean 10.0000
_diffrn_measured_fraction_theta_full 0.999
_diffrn_measured_fraction_theta_max 1.000
_diffrn_measurement_device 'four-circle diffractometer'
_diffrn_measurement_device_type 'Rigaku XtaLAB Synergy Custom diffractometer with a HyPix-Arc 150\% detector'
_diffrn_measurement_method '\w scans'
_diffrn_radiation_monochromator mirror
_diffrn_radiation_probe x-ray
_diffrn_radiation_type 'Mo K\a'
_diffrn_radiation_wavelength 0.71073
_diffrn_reflns_av_R_equivalents 0.0351
_diffrn_reflns_av_unetI/netI 0.0222
_diffrn_reflns_limit_h_max 13
_diffrn_reflns_limit_h_min -13
_diffrn_reflns_limit_k_max 8
_diffrn_reflns_limit_k_min -7
_diffrn_reflns_limit_l_max 32
_diffrn_reflns_limit_l_min -32
_diffrn_reflns_number 12091
_diffrn_reflns_theta_full 25.242
_diffrn_reflns_theta_max 26.019
_diffrn_reflns_theta_min 2.396
_diffrn_source 'micro-focus sealed X-ray tube'
_exptl_absorpt_coefficient_mu 10.355
_exptl_absorpt_correction_T_max 1.00000
_exptl_absorpt_correction_T_min 0.33758
_exptl_absorpt_correction_type multi-scan
_exptl_absorpt_process_details
;
(CrysAlis PRO; Rigaku OD, 2020)
;
_exptl_crystal_colour 'clear light yellow'
_exptl_crystal_density_diffrn 2.638
_exptl_crystal_description plate
_exptl_crystal_F_000 1504
_exptl_crystal_size_max 0.3
_exptl_crystal_size_mid 0.1
_exptl_crystal_size_min 0.06
_refine_diff_density_max 2.003
_refine_diff_density_min -1.013
_refine_ls_extinction_method none
_refine_ls_goodness_of_fit_ref 1.082
_refine_ls_hydrogen_treatment constr
_refine_ls_matrix_type full
_refine_ls_number_parameters 118
_refine_ls_number_reflns 2055
_refine_ls_number_restraints 0
_refine_ls_restrained_S_all 1.082
_refine_ls_R_factor_all 0.0362
_refine_ls_R_factor_gt 0.0296
_refine_ls_shift/su_max 0.001
_refine_ls_shift/su_mean 0.000
_refine_ls_structure_factor_coef Fsqd
_refine_ls_weighting_details 'w=1/[\s^2^(Fo^2^)+(0.0300P)^2^+10.0022P] where P=(Fo^2^+2Fc^2^)/3'
_refine_ls_weighting_scheme calc
_refine_ls_wR_factor_gt 0.0656
_refine_ls_wR_factor_ref 0.0697
_reflns_number_gt 1815
_reflns_number_total 2055
_reflns_threshold_expression 'I > 2\s(I)'
_cod_data_source_file bs3004sup1.cif
_cod_data_source_block T3
_cod_database_code 2022697
_shelx_space_group_comment
;
The symmetry employed for this shelxl refinement is uniquely defined
by the following loop, which should always be used as a source of
symmetry information in preference to the above space-group names.
They are only intended as comments.
;
_shelx_estimated_absorpt_t_min 0.147
_shelx_estimated_absorpt_t_max 0.575

loop_
_space_group_symop_operation_xyz
'x, y, z'
'-x+1/2, -y, z+1/2'
'-x, y+1/2, -z+1/2'
'x+1/2, -y+1/2, -z'
'-x, -y, -z'
'x-1/2, y, -z-1/2'
'x, -y-1/2, z-1/2'
'-x-1/2, y-1/2, z'

loop_
_atom_site_type_symbol
_atom_site_label
_atom_site_fract_x
_atom_site_fract_y
_atom_site_fract_z
_atom_site_U_iso_or_equiv
_atom_site_adp_type
_atom_site_calc_flag
_atom_site_occupancy
_atom_site_disorder_assembly
_atom_site_disorder_group
C C1 0.6730(4) 0.6139(6) 0.59069(17) 0.0149(9) Uani d 1 . .
C C2 0.5578(4) 0.5876(7) 0.61022(17) 0.0196(10) Uani d 1 . .
H H2 0.4902 0.6141 0.5894 0.023 Uiso calc 1 . .
C C3 0.5414(5) 0.5230(7) 0.65978(18) 0.0226(10) Uani d 1 . .
H H3 0.4630 0.5045 0.6729 0.027 Uiso calc 1 . .
C C4 0.6408(5) 0.4859(6) 0.68987(16) 0.0195(10) Uani d 1 . .
C C5 0.7557(5) 0.5112(6) 0.67115(17) 0.0213(10) Uani d 1 . .
H H5 0.8227 0.4847 0.6923 0.026 Uiso calc 1 . .
C C6 0.7731(4) 0.5751(6) 0.62163(17) 0.0176(10) Uani d 1 . .
H H6 0.8518 0.5925 0.6087 0.021 Uiso calc 1 . .
C C7 0.6914(4) 0.6814(6) 0.53853(16) 0.0122(9) Uani d 1 . .
N N8 0.7974(3) 0.7053(5) 0.51957(14) 0.0171(8) Uani d 1 . .
N N9 0.8006(3) 0.7683(5) 0.46942(14) 0.0184(8) Uani d 1 . .
C C10 0.6957(4) 0.7927(6) 0.45060(17) 0.0151(9) Uani d 1 . .
Se Se11 0.56664(4) 0.74266(7) 0.49341(2) 0.01587(12) Uani d 1 . .
Br Br12 0.67471(4) 0.87353(7) 0.38316(2) 0.02129(13) Uani d 1 . .
I I13 0.61637(4) 0.38409(5) 0.76407(2) 0.03129(12) Uani d 1 . .

loop_
_atom_site_aniso_label
_atom_site_aniso_U_11
_atom_site_aniso_U_22
_atom_site_aniso_U_33
_atom_site_aniso_U_12
_atom_site_aniso_U_13
_atom_site_aniso_U_23
C1 0.021(2) 0.009(2) 0.015(2) 0.0004(18) 0.0006(17) -0.0032(17)
C2 0.024(2) 0.020(2) 0.015(2) -0.001(2) 0.0017(18) -0.0052(18)
C3 0.032(3) 0.017(2) 0.018(2) -0.005(2) 0.0090(19) -0.005(2)
C4 0.037(3) 0.013(2) 0.009(2) -0.003(2) 0.0035(18) -0.0017(18)
C5 0.032(3) 0.014(2) 0.018(2) 0.002(2) -0.006(2) -0.006(2)
C6 0.021(2) 0.013(2) 0.019(2) 0.0007(19) -0.0012(18) -0.0013(19)
C7 0.010(2) 0.010(2) 0.017(2) 0.0010(16) -0.0019(16) -0.0065(18)
N8 0.022(2) 0.018(2) 0.0111(18) -0.0010(16) -0.0003(15) -0.0007(15)
N9 0.022(2) 0.019(2) 0.0140(18) -0.0021(17) 0.0018(15) -0.0007(16)
C10 0.021(2) 0.012(2) 0.012(2) -0.0014(18) -0.0026(17) -0.0018(17)
Se11 0.0099(2) 0.0196(2) 0.0181(2) -0.00013(18) -0.00108(16) 0.00323(18)
Br12 0.0272(3) 0.0214(3) 0.0153(2) -0.0024(2) -0.00289(17) 0.00333(19)
I13 0.0553(3) 0.0243(2) 0.01430(18) -0.00140(16) 0.00484(14) 0.00152(13)

loop_
_atom_type_symbol
_atom_type_description
_atom_type_scat_dispersion_real
_atom_type_scat_dispersion_imag
_atom_type_scat_source
C C 0.0033 0.0016 'International Tables Vol C Tables 4.2.6.8 and 6.1.1.4'
H H 0.0000 0.0000 'International Tables Vol C Tables 4.2.6.8 and 6.1.1.4'
Br Br -0.2901 2.4595 'International Tables Vol C Tables 4.2.6.8 and 6.1.1.4'
I I -0.4742 1.8119 'International Tables Vol C Tables 4.2.6.8 and 6.1.1.4'
N N 0.0061 0.0033 'International Tables Vol C Tables 4.2.6.8 and 6.1.1.4'
Se Se -0.0929 2.2259 'International Tables Vol C Tables 4.2.6.8 and 6.1.1.4'

loop_
_geom_angle_atom_site_label_1
_geom_angle_atom_site_label_2
_geom_angle_atom_site_label_3
_geom_angle_site_symmetry_1
_geom_angle_site_symmetry_3
_geom_angle
_geom_angle_publ_flag
C2 C1 C6 . . 119.6(4) ?
C2 C1 C7 . . 121.0(4) ?
C6 C1 C7 . . 119.4(4) ?
C1 C2 H2 . . 119.7 ?
C3 C2 C1 . . 120.5(5) ?
C3 C2 H2 . . 119.7 ?
C2 C3 H3 . . 120.4 ?
C4 C3 C2 . . 119.2(5) ?
C4 C3 H3 . . 120.4 ?
C3 C4 I13 . . 119.3(3) ?
C5 C4 C3 . . 121.1(4) ?
C5 C4 I13 . . 119.6(4) ?
C4 C5 H5 . . 119.9 ?
C4 C5 C6 . . 120.2(4) ?
C6 C5 H5 . . 119.9 ?
C1 C6 H6 . . 120.3 ?
C5 C6 C1 . . 119.4(4) ?
C5 C6 H6 . . 120.3 ?
C1 C7 Se11 . . 124.0(3) ?
N8 C7 C1 . . 122.0(4) ?
N8 C7 Se11 . . 114.0(3) ?
C7 N8 N9 . . 115.4(4) ?
C10 N9 N8 . . 112.5(4) ?
N9 C10 Se11 . . 116.8(3) ?
N9 C10 Br12 . . 121.2(3) ?
Se11 C10 Br12 . . 122.0(2) ?
C10 Se11 C7 . . 81.29(19) ?

loop_
_geom_bond_atom_site_label_1
_geom_bond_atom_site_label_2
_geom_bond_site_symmetry_2
_geom_bond_distance
_geom_bond_publ_flag
C1 C2 . 1.398(7) ?
C1 C6 . 1.408(6) ?
C1 C7 . 1.462(6) ?
C2 H2 . 0.9500 ?
C2 C3 . 1.389(7) ?
C3 H3 . 0.9500 ?
C3 C4 . 1.387(7) ?
C4 C5 . 1.386(7) ?
C4 I13 . 2.092(4) ?
C5 H5 . 0.9500 ?
C5 C6 . 1.388(6) ?
C6 H6 . 0.9500 ?
C7 N8 . 1.295(6) ?
C7 Se11 . 1.879(4) ?
N8 N9 . 1.388(5) ?
N9 C10 . 1.284(6) ?
C10 Se11 . 1.861(5) ?
C10 Br12 . 1.872(4) ?

loop_
_geom_torsion_atom_site_label_1
_geom_torsion_atom_site_label_2
_geom_torsion_atom_site_label_3
_geom_torsion_atom_site_label_4
_geom_torsion_site_symmetry_1
_geom_torsion_site_symmetry_2
_geom_torsion_site_symmetry_3
_geom_torsion_site_symmetry_4
_geom_torsion
_geom_torsion_publ_flag
C1 C2 C3 C4 . . . . 0.4(7) ?
C1 C7 N8 N9 . . . . 179.4(4) ?
C1 C7 Se11 C10 . . . . -179.4(4) ?
C2 C1 C6 C5 . . . . 0.0(7) ?
C2 C1 C7 N8 . . . . -179.5(4) ?
C2 C1 C7 Se11 . . . . 1.1(6) ?
C2 C3 C4 C5 . . . . -0.4(7) ?
C2 C3 C4 I13 . . . . -178.9(3) ?
C3 C4 C5 C6 . . . . 0.2(7) ?
C4 C5 C6 C1 . . . . 0.0(7) ?
C6 C1 C2 C3 . . . . -0.2(7) ?
C6 C1 C7 N8 . . . . 0.6(6) ?
C6 C1 C7 Se11 . . . . -178.9(3) ?
C7 C1 C2 C3 . . . . 179.8(4) ?
C7 C1 C6 C5 . . . . 180.0(4) ?
C7 N8 N9 C10 . . . . 0.3(6) ?
N8 C7 Se11 C10 . . . . 1.1(3) ?
N8 N9 C10 Se11 . . . . 0.7(5) ?
N8 N9 C10 Br12 . . . . -179.0(3) ?
N9 C10 Se11 C7 . . . . -1.0(4) ?
Se11 C7 N8 N9 . . . . -1.1(5) ?
Br12 C10 Se11 C7 . . . . 178.7(3) ?
I13 C4 C5 C6 . . . . 178.7(3) ?

_cod_database_fobs_code 2022697
